data_7033363
loop_
_publ_author_name
'Rahman, Faiz-Ur'
'Ali, Amjad'
'Guo, Rong'
'Zhang, Yun-Chang'
'Wang, Hui'
'Li, Zhan-Ting'
'Zhang, Dan-Wei'

_publ_section_title
;
 Synthesis and anticancer activities of a novel class of mono- and
 di-metallic Pt(ii)(salicylaldiminato)(DMSO or Picolino)Cl complexes.
;
_journal_issue 5
_journal_name_full 'Dalton transactions (Cambridge, England : 2003)'
_journal_page_first 2166
_journal_page_last 2175
_journal_paper_doi 10.1039/c4dt03018d
_journal_volume 44
_journal_year 2015
_chemical_formula_sum 'C13 H20 Cl N O2 Pt S'
_chemical_formula_weight 484.90
_chemical_name_common C-1-Cis
_chemical_name_systematic 'Salicyaldiminato-Pt-DMSO '
_space_group_crystal_system monoclinic
_space_group_IT_number 14
_space_group_name_Hall '-P 2yn'
_space_group_name_H-M_alt 'P 1 21/n 1'
_symmetry_space_group_name_Hall '-P 2yn'
_symmetry_space_group_name_H-M 'P 1 21/n 1'
_atom_sites_solution_hydrogens geom
_audit_creation_method SHELXL-2013
_audit_update_record
;
2014-07-26 deposited with the CCDC.
2014-12-05 downloaded from the CCDC.
;
_cell_angle_alpha 90
_cell_angle_beta 100.987(5)
_cell_angle_gamma 90
_cell_formula_units_Z 8
_cell_length_a 13.403(5)
_cell_length_b 11.272(4)
_cell_length_c 21.371(8)
_cell_measurement_reflns_used 865
_cell_measurement_temperature 293(2)
_cell_measurement_theta_max 26.095
_cell_measurement_theta_min 2.456
_cell_volume 3170(2)
_computing_cell_refinement 'Bruker SMART'
_computing_data_collection 'Bruker SMART'
_computing_data_reduction 'Bruker SHELXTL'
_computing_molecular_graphics 'Bruker SHELXTL'
_computing_publication_material 'Bruker SHELXTL'
_computing_structure_refinement 'SHELXL-2013 (Sheldrick, 2013)'
_computing_structure_solution 'Bruker SHELXTL'
_diffrn_ambient_temperature 293(2)
_diffrn_measured_fraction_theta_full 0.994
_diffrn_measured_fraction_theta_max 0.993
_diffrn_measurement_device_type 'CCD area detector'
_diffrn_measurement_method 'phi and omega scans'
_diffrn_radiation_type MoK\a
_diffrn_radiation_wavelength 0.71073
_diffrn_reflns_av_R_equivalents 0.0504
_diffrn_reflns_av_unetI/netI 0.0772
_diffrn_reflns_Laue_measured_fraction_full 0.994
_diffrn_reflns_Laue_measured_fraction_max 0.993
_diffrn_reflns_limit_h_max 16
_diffrn_reflns_limit_h_min -16
_diffrn_reflns_limit_k_max 13
_diffrn_reflns_limit_k_min -13
_diffrn_reflns_limit_l_max 26
_diffrn_reflns_limit_l_min -24
_diffrn_reflns_number 14237
_diffrn_reflns_point_group_measured_fraction_full 0.994
_diffrn_reflns_point_group_measured_fraction_max 0.993
_diffrn_reflns_theta_full 25.242
_diffrn_reflns_theta_max 26.000
_diffrn_reflns_theta_min 1.663
_exptl_absorpt_coefficient_mu 9.151
_exptl_absorpt_correction_T_max 1.000
_exptl_absorpt_correction_T_min 0.592
_exptl_absorpt_correction_type multi-scan
_exptl_absorpt_process_details sadabs
_exptl_crystal_colour yellow
_exptl_crystal_density_diffrn 2.032
_exptl_crystal_description block
_exptl_crystal_F_000 1856
_exptl_crystal_size_max 0.200
_exptl_crystal_size_mid 0.200
_exptl_crystal_size_min 0.050
_refine_diff_density_max 0.829
_refine_diff_density_min -0.980
_refine_diff_density_rms 0.171
_refine_ls_extinction_method none
_refine_ls_goodness_of_fit_ref 0.826
_refine_ls_hydrogen_treatment constr
_refine_ls_matrix_type full
_refine_ls_number_parameters 351
_refine_ls_number_reflns 6193
_refine_ls_number_restraints 0
_refine_ls_restrained_S_all 0.826
_refine_ls_R_factor_all 0.0539
_refine_ls_R_factor_gt 0.0282
_refine_ls_shift/su_max 0.002
_refine_ls_shift/su_mean 0.000
_refine_ls_structure_factor_coef Fsqd
_refine_ls_weighting_details
; 
 w=1/[\s^2^(Fo^2^)+(0.0221P)^2^] 
 where P=(Fo^2^+2Fc^2^)/3 
;
_refine_ls_weighting_scheme calc
_refine_ls_wR_factor_gt 0.0593
_refine_ls_wR_factor_ref 0.0621
_reflns_Friedel_coverage 0.000
_reflns_number_gt 3855
_reflns_number_total 6193
_reflns_threshold_expression 'I > 2\s(I)'
_cod_data_source_file c4dt03018d2.cif
_cod_data_source_block a40514a
_cod_depositor_comments 'Adding full bibliography for 7033363--7033365.cif.'
_cod_original_cell_volume 3169(2)
_cod_database_code 7033363
_shelx_space_group_comment
; 
The symmetry employed for this shelxl refinement is uniquely defined 
by the following loop, which should always be used as a source of 
symmetry information in preference to the above space-group names. 
They are only intended as comments. 
;
_shelx_estimated_absorpt_t_min 0.262
_shelx_estimated_absorpt_t_max 0.658
_shelxl_version_number 2013-2

loop_
_space_group_symop_operation_xyz
'x, y, z'
'-x+1/2, y+1/2, -z+1/2'
'-x, -y, -z'
'x-1/2, -y-1/2, z-1/2'

loop_
_atom_site_label
_atom_site_type_symbol
_atom_site_fract_x
_atom_site_fract_y
_atom_site_fract_z
_atom_site_U_iso_or_equiv
_atom_site_adp_type
_atom_site_occupancy
_atom_site_site_symmetry_order
_atom_site_calc_flag
_atom_site_refinement_flags_posn
_atom_site_refinement_flags_adp
Pt1 Pt 0.37296(2) 0.26441(2) 0.20378(2) 0.02807(8) Uani 1 1 d . .
Cl1 Cl 0.46140(16) 0.44044(15) 0.21834(10) 0.0473(5) Uani 1 1 d . .
S1 S 0.41899(13) 0.24565(15) 0.11064(9) 0.0371(4) Uani 1 1 d . .
N1 N 0.2925(4) 0.1129(4) 0.2012(3) 0.0242(13) Uani 1 1 d . .
O1 O 0.3453(4) 0.2923(4) 0.2922(2) 0.0372(12) Uani 1 1 d . .
O2 O 0.3825(4) 0.1464(4) 0.0678(3) 0.0528(16) Uani 1 1 d . .
C1 C 0.3572(5) 0.2048(6) 0.3336(4) 0.0343(17) Uani 1 1 d . .
C2 C 0.3358(5) 0.0852(6) 0.3173(4) 0.0314(17) Uani 1 1 d . .
C3 C 0.3453(6) -0.0009(6) 0.3642(4) 0.043(2) Uani 1 1 d . .
H3 H 0.3276 -0.0788 0.3526 0.052 Uiso 1 1 calc R U
C4 C 0.3791(7) 0.0247(7) 0.4256(4) 0.056(2) Uani 1 1 d . .
H4 H 0.3861 -0.0348 0.4563 0.067 Uiso 1 1 calc R U
C5 C 0.4039(7) 0.1417(7) 0.4431(4) 0.055(2) Uani 1 1 d . .
H5 H 0.4285 0.1601 0.4856 0.066 Uiso 1 1 calc R U
C6 C 0.3923(6) 0.2294(6) 0.3983(4) 0.048(2) Uani 1 1 d . .
H6 H 0.4081 0.3072 0.4110 0.057 Uiso 1 1 calc R U
C7 C 0.2923(5) 0.0539(5) 0.2525(4) 0.0325(18) Uani 1 1 d . .
H7 H 0.2597 -0.0192 0.2471 0.039 Uiso 1 1 calc R U
C8 C 0.2218(6) 0.0699(6) 0.1418(4) 0.042(2) Uani 1 1 d . .
H8A H 0.2614 0.0521 0.1094 0.050 Uiso 1 1 calc R U
H8B H 0.1894 -0.0030 0.1515 0.050 Uiso 1 1 calc R U
C9 C 0.1424(5) 0.1578(6) 0.1162(4) 0.0355(18) Uani 1 1 d . .
H9 H 0.1754 0.2296 0.1042 0.043 Uiso 1 1 calc R U
C10 C 0.0757(6) 0.1917(7) 0.1650(5) 0.066(3) Uani 1 1 d . .
H10A H 0.0414 0.1223 0.1762 0.100 Uiso 1 1 calc R U
H10B H 0.0264 0.2498 0.1466 0.100 Uiso 1 1 calc R U
H10C H 0.1178 0.2240 0.2025 0.100 Uiso 1 1 calc R U
C11 C 0.0750(8) 0.1045(8) 0.0555(5) 0.088(3) Uani 1 1 d . .
H11A H 0.1170 0.0817 0.0259 0.132 Uiso 1 1 calc R U
H11B H 0.0265 0.1627 0.0362 0.132 Uiso 1 1 calc R U
H11C H 0.0398 0.0361 0.0670 0.132 Uiso 1 1 calc R U
C12 C 0.5503(6) 0.2389(8) 0.1257(4) 0.067(3) Uani 1 1 d . .
H12A H 0.5720 0.1645 0.1456 0.100 Uiso 1 1 calc R U
H12B H 0.5773 0.3028 0.1535 0.100 Uiso 1 1 calc R U
H12C H 0.5744 0.2456 0.0863 0.100 Uiso 1 1 calc R U
C13 C 0.3937(7) 0.3769(6) 0.0646(4) 0.063(3) Uani 1 1 d . .
H13A H 0.4082 0.3635 0.0229 0.095 Uiso 1 1 calc R U
H13B H 0.4357 0.4401 0.0850 0.095 Uiso 1 1 calc R U
H13C H 0.3234 0.3981 0.0609 0.095 Uiso 1 1 calc R U
Pt2 Pt 0.90065(2) 0.26354(2) 0.28854(2) 0.03000(8) Uani 1 1 d . .
Cl2 Cl 0.98651(15) 0.43739(15) 0.27907(11) 0.0510(6) Uani 1 1 d . .
S2 S 0.99827(13) 0.23893(15) 0.38297(9) 0.0347(4) Uani 1 1 d . .
N2 N 0.8149(4) 0.1163(4) 0.2880(3) 0.0267(13) Uani 1 1 d . .
O3 O 0.8285(4) 0.2971(4) 0.1989(2) 0.0376(12) Uani 1 1 d . .
O4 O 0.9827(4) 0.1398(4) 0.4242(3) 0.0452(14) Uani 1 1 d . .
C14 C 0.8083(5) 0.2122(6) 0.1564(3) 0.0335(17) Uani 1 1 d . .
C15 C 0.7878(5) 0.0944(6) 0.1717(4) 0.0350(18) Uani 1 1 d . .
C16 C 0.7584(6) 0.0120(6) 0.1226(4) 0.055(2) Uani 1 1 d . .
H16 H 0.7411 -0.0644 0.1331 0.066 Uiso 1 1 calc R U
C17 C 0.7543(6) 0.0390(7) 0.0606(4) 0.058(2) Uani 1 1 d . .
H17 H 0.7375 -0.0181 0.0290 0.070 Uiso 1 1 calc R U
C18 C 0.7762(6) 0.1556(8) 0.0457(4) 0.055(2) Uani 1 1 d . .
H18 H 0.7731 0.1766 0.0033 0.066 Uiso 1 1 calc R U
C19 C 0.8019(6) 0.2394(7) 0.0921(4) 0.049(2) Uani 1 1 d . .
H19 H 0.8156 0.3164 0.0806 0.059 Uiso 1 1 calc R U
C20 C 0.7785(6) 0.0611(6) 0.2347(4) 0.040(2) Uani 1 1 d . .
H20 H 0.7423 -0.0081 0.2383 0.048 Uiso 1 1 calc R U
C21 C 0.7785(5) 0.0732(6) 0.3448(4) 0.0376(19) Uani 1 1 d . .
H21A H 0.8365 0.0521 0.3774 0.045 Uiso 1 1 calc R U
H21B H 0.7381 0.0022 0.3337 0.045 Uiso 1 1 calc R U
C22 C 0.7152(6) 0.1648(6) 0.3713(4) 0.043(2) Uani 1 1 d . .
H22 H 0.7601 0.2302 0.3889 0.052 Uiso 1 1 calc R U
C23 C 0.6316(6) 0.2148(7) 0.3211(4) 0.055(2) Uani 1 1 d . .
H23A H 0.6608 0.2588 0.2906 0.083 Uiso 1 1 calc R U
H23B H 0.5897 0.2665 0.3408 0.083 Uiso 1 1 calc R U
H23C H 0.5910 0.1512 0.3000 0.083 Uiso 1 1 calc R U
C24 C 0.6722(6) 0.1086(8) 0.4258(4) 0.067(3) Uani 1 1 d . .
H24A H 0.6216 0.0509 0.4088 0.100 Uiso 1 1 calc R U
H24B H 0.6421 0.1690 0.4478 0.100 Uiso 1 1 calc R U
H24C H 0.7261 0.0705 0.4549 0.100 Uiso 1 1 calc R U
C25 C 1.1241(5) 0.2235(7) 0.3698(4) 0.053(2) Uani 1 1 d . .
H25A H 1.1711 0.2314 0.4095 0.079 Uiso 1 1 calc R U
H25B H 1.1375 0.2840 0.3408 0.079 Uiso 1 1 calc R U
H25C H 1.1320 0.1468 0.3518 0.079 Uiso 1 1 calc R U
C26 C 1.0056(6) 0.3691(6) 0.4311(4) 0.046(2) Uani 1 1 d . .
H26A H 0.9487 0.3712 0.4525 0.070 Uiso 1 1 calc R U
H26B H 1.0043 0.4381 0.4046 0.070 Uiso 1 1 calc R U
H26C H 1.0676 0.3681 0.4622 0.070 Uiso 1 1 calc R U

loop_
_atom_site_aniso_label
_atom_site_aniso_U_11
_atom_site_aniso_U_22
_atom_site_aniso_U_33
_atom_site_aniso_U_23
_atom_site_aniso_U_13
_atom_site_aniso_U_12
Pt1 0.03030(16) 0.02423(14) 0.02986(17) -0.00052(13) 0.00618(12) 0.00040(12)
Cl1 0.0609(14) 0.0349(9) 0.0474(14) -0.0029(9) 0.0134(11) -0.0140(9)
S1 0.0382(10) 0.0405(10) 0.0351(11) -0.0032(9) 0.0130(8) -0.0022(9)
N1 0.009(3) 0.030(3) 0.034(4) -0.001(3) 0.006(3) 0.000(2)
O1 0.058(3) 0.030(2) 0.025(3) -0.004(2) 0.012(3) -0.002(2)
O2 0.060(4) 0.056(3) 0.049(4) -0.019(3) 0.025(3) -0.012(3)
C1 0.025(4) 0.045(4) 0.032(5) -0.005(4) 0.006(3) -0.001(3)
C2 0.018(4) 0.036(4) 0.038(5) 0.008(3) 0.001(3) 0.004(3)
C3 0.041(5) 0.039(4) 0.052(6) 0.008(4) 0.011(4) -0.007(4)
C4 0.072(7) 0.055(5) 0.044(6) 0.017(4) 0.017(5) -0.005(5)
C5 0.077(7) 0.065(5) 0.025(5) 0.003(4) 0.019(5) 0.000(5)
C6 0.066(6) 0.041(4) 0.039(5) 0.001(4) 0.018(4) 0.006(4)
C7 0.020(4) 0.023(3) 0.052(5) -0.003(4) 0.000(4) 0.000(3)
C8 0.058(6) 0.033(4) 0.035(5) -0.006(4) 0.011(4) -0.003(4)
C9 0.027(4) 0.036(4) 0.039(5) 0.002(3) -0.003(4) -0.004(3)
C10 0.050(6) 0.060(5) 0.093(8) 0.003(5) 0.023(6) 0.010(4)
C11 0.110(9) 0.068(6) 0.067(8) -0.004(6) -0.029(6) 0.021(6)
C12 0.045(5) 0.091(6) 0.067(6) -0.013(6) 0.020(5) 0.002(5)
C13 0.089(8) 0.057(5) 0.049(7) 0.014(4) 0.025(6) 0.007(5)
Pt2 0.02996(16) 0.02680(15) 0.03410(18) 0.00140(13) 0.00828(13) -0.00150(12)
Cl2 0.0542(14) 0.0402(10) 0.0582(15) 0.0058(10) 0.0101(11) -0.0173(9)
S2 0.0281(9) 0.0394(9) 0.0362(10) -0.0016(9) 0.0051(8) 0.0007(8)
N2 0.017(3) 0.032(3) 0.034(4) 0.002(3) 0.011(3) -0.001(2)
O3 0.046(3) 0.036(3) 0.026(3) 0.012(2) -0.004(2) 0.000(2)
O4 0.039(3) 0.051(3) 0.045(4) 0.012(3) 0.004(3) -0.001(2)
C14 0.029(4) 0.042(4) 0.029(4) 0.004(3) 0.004(3) 0.001(3)
C15 0.040(5) 0.037(4) 0.028(5) -0.006(3) 0.007(4) 0.001(3)
C16 0.071(7) 0.039(4) 0.056(7) -0.007(4) 0.018(5) -0.005(4)
C17 0.059(6) 0.070(6) 0.049(7) -0.017(5) 0.019(5) -0.005(5)
C18 0.060(6) 0.080(6) 0.028(5) 0.004(5) 0.017(4) -0.005(5)
C19 0.048(5) 0.051(5) 0.049(5) 0.009(4) 0.013(4) -0.004(4)
C20 0.038(5) 0.024(3) 0.061(6) 0.000(4) 0.023(4) -0.002(3)
C21 0.038(5) 0.039(4) 0.036(5) 0.013(4) 0.006(4) -0.002(3)
C22 0.046(5) 0.043(4) 0.043(6) 0.001(4) 0.013(4) -0.007(4)
C23 0.042(5) 0.059(5) 0.070(6) 0.012(5) 0.024(5) 0.009(4)
C24 0.050(6) 0.105(7) 0.050(7) 0.012(5) 0.022(5) -0.004(5)
C25 0.036(5) 0.063(5) 0.056(6) -0.007(5) 0.003(4) 0.004(4)
C26 0.031(5) 0.052(4) 0.052(6) -0.014(4) -0.003(4) -0.006(4)

loop_
_atom_type_symbol
_atom_type_description
_atom_type_scat_dispersion_real
_atom_type_scat_dispersion_imag
_atom_type_scat_source
C C 0.0033 0.0016 'International Tables Vol C Tables 4.2.6.8 and 6.1.1.4'
H H 0.0000 0.0000 'International Tables Vol C Tables 4.2.6.8 and 6.1.1.4'
N N 0.0061 0.0033 'International Tables Vol C Tables 4.2.6.8 and 6.1.1.4'
O O 0.0106 0.0060 'International Tables Vol C Tables 4.2.6.8 and 6.1.1.4'
S S 0.1246 0.1234 'International Tables Vol C Tables 4.2.6.8 and 6.1.1.4'
Cl Cl 0.1484 0.1585 'International Tables Vol C Tables 4.2.6.8 and 6.1.1.4'
Pt Pt -1.7033 8.3905 'International Tables Vol C Tables 4.2.6.8 and 6.1.1.4'

loop_
_geom_angle_atom_site_label_1
_geom_angle_atom_site_label_2
_geom_angle_atom_site_label_3
_geom_angle
N1 Pt1 O1 87.9(2)
N1 Pt1 S1 97.76(16)
O1 Pt1 S1 173.54(14)
N1 Pt1 Cl1 173.42(16)
O1 Pt1 Cl1 85.47(13)
S1 Pt1 Cl1 88.81(7)
O2 S1 C12 106.8(3)
O2 S1 C13 106.5(4)
C12 S1 C13 102.7(4)
O2 S1 Pt1 121.3(2)
C12 S1 Pt1 106.6(3)
C13 S1 Pt1 111.4(3)
C7 N1 C8 116.6(5)
C7 N1 Pt1 120.3(5)
C8 N1 Pt1 122.7(4)
C1 O1 Pt1 119.6(4)
O1 C1 C6 119.4(6)
O1 C1 C2 124.0(7)
C6 C1 C2 116.6(7)
C3 C2 C1 120.4(7)
C3 C2 C7 119.3(6)
C1 C2 C7 119.9(6)
C4 C3 C2 121.8(7)
C3 C4 C5 119.1(8)
C6 C5 C4 120.6(8)
C5 C6 C1 121.4(7)
N1 C7 C2 128.9(6)
C9 C8 N1 112.7(5)
C8 C9 C10 112.6(6)
C8 C9 C11 108.2(6)
C10 C9 C11 109.8(7)
O3 Pt2 N2 88.8(2)
O3 Pt2 S2 171.98(14)
N2 Pt2 S2 98.04(17)
O3 Pt2 Cl2 85.05(14)
N2 Pt2 Cl2 173.73(17)
S2 Pt2 Cl2 88.18(7)
O4 S2 C25 105.7(3)
O4 S2 C26 106.2(3)
C25 S2 C26 102.9(3)
O4 S2 Pt2 121.3(2)
C25 S2 Pt2 106.5(3)
C26 S2 Pt2 112.5(3)
C20 N2 C21 115.7(5)
C20 N2 Pt2 120.9(5)
C21 N2 Pt2 122.9(5)
C14 O3 Pt2 121.4(4)
O3 C14 C19 119.2(6)
O3 C14 C15 123.5(6)
C19 C14 C15 117.3(7)
C16 C15 C14 119.4(7)
C16 C15 C20 118.0(6)
C14 C15 C20 121.6(6)
C17 C16 C15 122.6(7)
C16 C17 C18 117.7(8)
C19 C18 C17 121.3(8)
C18 C19 C14 121.5(7)
N2 C20 C15 127.7(6)
N2 C21 C22 112.4(5)
C23 C22 C21 112.5(7)
C23 C22 C24 111.1(7)
C21 C22 C24 108.7(6)

loop_
_geom_bond_atom_site_label_1
_geom_bond_atom_site_label_2
_geom_bond_distance
Pt1 N1 2.015(5)
Pt1 O1 2.018(5)
Pt1 S1 2.2035(18)
Pt1 Cl1 2.3018(18)
S1 O2 1.469(5)
S1 C12 1.729(8)
S1 C13 1.773(7)
N1 C7 1.281(8)
N1 C8 1.513(9)
O1 C1 1.314(8)
C1 C6 1.401(10)
C1 C2 1.408(9)
C2 C3 1.383(9)
C2 C7 1.441(10)
C3 C4 1.336(11)
C4 C5 1.393(10)
C5 C6 1.364(10)
C8 C9 1.481(9)
C9 C10 1.546(10)
C9 C11 1.553(11)
Pt2 O3 2.010(5)
Pt2 N2 2.018(5)
Pt2 S2 2.203(2)
Pt2 Cl2 2.3009(18)
S2 O4 1.463(5)
S2 C25 1.771(7)
S2 C26 1.784(7)
N2 C20 1.308(9)
N2 C21 1.473(8)
O3 C14 1.312(8)
C14 C19 1.395(10)
C14 C15 1.407(9)
C15 C16 1.401(10)
C15 C20 1.425(10)
C16 C17 1.350(11)
C17 C18 1.397(10)
C18 C19 1.365(10)
C21 C22 1.513(9)
C22 C23 1.505(10)
C22 C24 1.532(9)
